data_9001555
loop_
_publ_author_name
'Artioli, G.'
'Rinaldi, R.'
'Stahl, K.'
'Zanazzi, P. F.'

_publ_section_title
;Structure refinements of beryl by single-crystal neutron and X-ray
 diffraction Sample no. 2, aquamarine, probed with X-rays, T = 295 K
;
_journal_name_full 'American Mineralogist'
_journal_page_first 762
_journal_page_last 768
_journal_volume 78
_journal_year 1993
_chemical_formula_sum 'Al1.97 Be3 Fe0.03 H0.48 O18.48 Si6'
_chemical_name_mineral Beryl
_space_group_IT_number 192
_symmetry_space_group_name_Hall '-P 6 2c'
_symmetry_space_group_name_H-M 'P 6/m c c'
_cell_angle_alpha 90
_cell_angle_beta 90
_cell_angle_gamma 120
_cell_formula_units_Z 2
_cell_length_a 9.218
_cell_length_b 9.218
_cell_length_c 9.197
_cell_volume 676.784
_database_code_amcsd 0001606
_diffrn_ambient_temperature 295
_exptl_crystal_density_diffrn 2.682
_cod_original_formula_sum 'Si6 Be3 (Al1.97 Fe.03) O18.48 H.48'
_cod_database_code 9001555

loop_
_space_group_symop_operation_xyz
x,y,z
-x,-x+y,1/2+z
x,x-y,1/2-z
-x+y,-x,-z
x-y,x,z
-y,-x,1/2+z
y,x,1/2-z
y,-x+y,-z
-y,x-y,z
x-y,-y,1/2+z
-x+y,y,1/2-z
x,y,-z
-x,-y,z
x,x-y,1/2+z
-x,-x+y,1/2-z
x-y,x,-z
-x+y,-x,z
y,x,1/2+z
-y,-x,1/2-z
-y,x-y,-z
y,-x+y,z
-x+y,y,1/2+z
x-y,-y,1/2-z
-x,-y,-z

loop_
_atom_site_label
_atom_site_fract_x
_atom_site_fract_y
_atom_site_fract_z
_atom_site_occupancy
_atom_site_U_iso_or_equiv
_atom_site_type_symbol
_atom_site_attached_hydrogens
Si 0.38735 0.11563 0.00000 1.00000 0.00304 Si 0
Be 0.50000 0.00000 0.25000 1.00000 0.00570 Be 0
Al 0.66667 0.33333 0.25000 0.98500 0.00266 Al 0
Fe 0.66667 0.33333 0.25000 0.01500 0.00266 Fe 0
O1 0.30990 0.23650 0.00000 1.00000 0.01013 O 0
O2 0.49860 0.14540 0.14520 1.00000 0.00595 O 0
Wat 0.00000 0.00000 0.25000 0.48000 0.10765 O 2

loop_
_cod_changelog_entry_id
_cod_changelog_entry_author
_cod_changelog_entry_date
_cod_changelog_entry_text
1
;cod-tools version 3.8.0
Id: cif_guess_AMCSD_atom_types 9581 2023-05-17 12:35:41Z saulius
;
2023-05-18T11:36:46+03:00
;Derived atom types and hydrogen counts
from atom names that follow the AMCSD naming convention
(Wat == water, O-H == hydroxyl).
;

loop_
_cod_related_entry_id
_cod_related_entry_database
_cod_related_entry_code
1 AMCSD 0001606
